data_7719620
loop_
_publ_author_name
'Serrano-Garc&#xed;a, Juan S'
'Amaya-Fl&#xf3;rez, Andr&#xe9;s'
'Arenaza-Corona, Antonino'
'Ram&#xed;rez-Apan, Mar&#xed;a Teresa'
'Orjuela, Adri&#xe1;n L'
'Al&#xed;-Torres, Jorge'
'Flores-Alamo, Marcos'
'Hernandez-Ortega, Sim&#xf3;n'
'Cano-Sanchez, Patricia'
'Morales-Morales, David'

_publ_section_title
;
 Synthesis and cytotoxic activity of morpholino-<i>s</i>-triazine
 derivatives of POCOP-Ni(II) pincers.
;
_journal_issue 45
_journal_name_full 'Dalton transactions (Cambridge, England : 2003)'
_journal_page_first 16836
_journal_page_last 16847
_journal_paper_doi 10.1039/d5dt01322d
_journal_volume 54
_journal_year 2025
_chemical_formula_moiety 'C21 H30 Cl3 N3 Ni O3 P2'
_chemical_formula_sum 'C21 H30 Cl3 N3 Ni O3 P2'
_chemical_formula_weight 599.48
_space_group_crystal_system monoclinic
_space_group_IT_number 9
_space_group_name_Hall 'C -2yc'
_space_group_name_H-M_alt 'C 1 c 1'
_atom_sites_solution_hydrogens geom
_atom_sites_solution_primary direct
_atom_sites_solution_secondary difmap
_audit_creation_method SHELXL-2019/3
_audit_update_record
;
2025-06-04 deposited with the CCDC.	2025-10-14 downloaded from the CCDC.
;
_cell_angle_alpha 90
_cell_angle_beta 105.638(3)
_cell_angle_gamma 90
_cell_formula_units_Z 4
_cell_length_a 10.2455(12)
_cell_length_b 20.249(2)
_cell_length_c 13.7674(15)
_cell_measurement_reflns_used 9949
_cell_measurement_temperature 199(2)
_cell_measurement_theta_max 25.46
_cell_measurement_theta_min 2.30
_cell_volume 2750.5(5)
_computing_cell_refinement 'APEX3 v2018.2 (Bruker, 2018)'
_computing_data_collection 'APEX3 v2018.2 (Bruker, 2018)'
_computing_data_reduction 'SAINT V8.37A  (Bruker, 2018)'
_computing_molecular_graphics 'Ortep-3 Ver 2.02 L.J. Farrugia (1997) J. Appl. Cryst. 30, 565'
_computing_publication_material 'SHELXL-2018/3 (Sheldrick, 2015)'
_computing_structure_refinement 'SHELXL-2019/2 (Sheldrick, 2019)'
_computing_structure_solution 'SHELXS-2018 (Bruker, 2015)'
_diffrn_ambient_temperature 199(2)
_diffrn_detector_area_resol_mean 52.0833
_diffrn_measured_fraction_theta_full 0.999
_diffrn_measured_fraction_theta_max 0.996
_diffrn_measurement_device_type 'Bruker D8 Venture \k-geometry diffractometer 208039-01'
_diffrn_measurement_method \w-scans
_diffrn_radiation_type MoK\a
_diffrn_radiation_wavelength 0.71073
_diffrn_reflns_av_R_equivalents 0.0585
_diffrn_reflns_av_unetI/netI 0.0499
_diffrn_reflns_Laue_measured_fraction_full 0.999
_diffrn_reflns_Laue_measured_fraction_max 0.996
_diffrn_reflns_limit_h_max 12
_diffrn_reflns_limit_h_min -12
_diffrn_reflns_limit_k_max 24
_diffrn_reflns_limit_k_min -24
_diffrn_reflns_limit_l_max 16
_diffrn_reflns_limit_l_min -16
_diffrn_reflns_number 19907
_diffrn_reflns_point_group_measured_fraction_full 0.996
_diffrn_reflns_point_group_measured_fraction_max 0.989
_diffrn_reflns_theta_full 25.242
_diffrn_reflns_theta_max 25.468
_diffrn_reflns_theta_min 2.296
_diffrn_source 'micro-focus X-ray source'
_exptl_absorpt_coefficient_mu 1.140
_exptl_absorpt_correction_T_max 0.7452
_exptl_absorpt_correction_T_min 0.5512
_exptl_absorpt_correction_type multi-scan
_exptl_absorpt_process_details
; 
 SADABS 2016/2: Krause, L., Herbst-Irmer, R., Sheldrick G.M. & Stalke D., 
 J. Appl. Cryst. 48 (2015) 3-10 
;
_exptl_crystal_colour yellow
_exptl_crystal_density_diffrn 1.448
_exptl_crystal_description Prism
_exptl_crystal_F_000 1240
_exptl_crystal_size_max 0.369
_exptl_crystal_size_mid 0.226
_exptl_crystal_size_min 0.116
_refine_diff_density_max 0.383
_refine_diff_density_min -0.255
_refine_diff_density_rms 0.055
_refine_ls_abs_structure_details
; 
 Refined as an inversion twin. 
;
_refine_ls_abs_structure_Flack 0.14(2)
_refine_ls_extinction_method none
_refine_ls_goodness_of_fit_ref 1.059
_refine_ls_hydrogen_treatment constr
_refine_ls_matrix_type full
_refine_ls_number_parameters 307
_refine_ls_number_reflns 5062
_refine_ls_number_restraints 2
_refine_ls_restrained_S_all 1.059
_refine_ls_R_factor_all 0.0410
_refine_ls_R_factor_gt 0.0366
_refine_ls_shift/su_max 0.001
_refine_ls_shift/su_mean 0.000
_refine_ls_structure_factor_coef Fsqd
_refine_ls_weighting_details 'w=1/[\s^2^(Fo^2^)+(0.0246P)^2^+2.4934P] where P=(Fo^2^+2Fc^2^)/3'
_refine_ls_weighting_scheme calc
_refine_ls_wR_factor_gt 0.0792
_refine_ls_wR_factor_ref 0.0824
_reflns_Friedel_coverage 0.981
_reflns_Friedel_fraction_full 0.993
_reflns_Friedel_fraction_max 0.982
_reflns_number_gt 4637
_reflns_number_total 5062
_reflns_threshold_expression 'I > 2\s(I)'
_cod_data_source_file d5dt01322d2.cif
_cod_data_source_block Complex-2
_cod_depositor_comments 'Adding full bibliography for 7719619--7719620.cif.'
_cod_original_sg_symbol_H-M 'C c'
_cod_database_code 7719620
_shelx_shelxl_version_number 2019/3
_shelx_space_group_comment
; 
The symmetry employed for this shelxl refinement is uniquely defined 
by the following loop, which should always be used as a source of 
symmetry information in preference to the above space-group names. 
They are only intended as comments. 
;
_shelx_estimated_absorpt_t_min 0.678
_shelx_estimated_absorpt_t_max 0.879
_exptl_absorpt_special_details
;
 The following wavelength and cell were deduced by SADABS from the
 direction cosines etc. They are given here for emergency use only:
 CELL 0.71061   10.247   20.254   13.754   89.994  105.674   90.051
;

loop_
_space_group_symop_operation_xyz
'x, y, z'
'x, -y, z+1/2'
'x+1/2, y+1/2, z'
'x+1/2, -y+1/2, z+1/2'

loop_
_atom_site_label
_atom_site_type_symbol
_atom_site_fract_x
_atom_site_fract_y
_atom_site_fract_z
_atom_site_U_iso_or_equiv
_atom_site_adp_type
_atom_site_occupancy
_atom_site_site_symmetry_order
_atom_site_calc_flag
_atom_site_refinement_flags_posn
_atom_site_refinement_flags_adp
_atom_site_refinement_flags_occupancy
_atom_site_disorder_assembly
_atom_site_disorder_group
Ni1 Ni 0.53754(7) 0.75017(3) 0.29728(5) 0.03518(16) Uani 1 1 d . . . . .
Cl1 Cl 0.61980(16) 0.80969(8) 0.19540(13) 0.0570(4) Uani 1 1 d . . . . .
Cl2 Cl 0.50068(18) 0.62906(11) 0.87286(13) 0.0791(6) Uani 1 1 d . . . . .
Cl3 Cl 0.10542(17) 0.46170(8) 0.78517(13) 0.0681(5) Uani 1 1 d . . . . .
P1 P 0.40250(14) 0.82177(7) 0.33347(11) 0.0405(3) Uani 1 1 d . . . . .
P2 P 0.64419(13) 0.66129(7) 0.28111(11) 0.0402(3) Uani 1 1 d . . . . .
O1 O 0.3234(4) 0.78358(19) 0.4070(3) 0.0486(9) Uani 1 1 d . . . . .
O2 O 0.5996(4) 0.60612(18) 0.3539(3) 0.0493(9) Uani 1 1 d . . . . .
O3 O 0.2646(5) 0.5681(2) 0.5281(3) 0.0627(12) Uani 1 1 d . . . . .
N1 N 0.3815(4) 0.5948(2) 0.6902(3) 0.0429(10) Uani 1 1 d . . . . .
N2 N 0.3005(5) 0.5471(3) 0.8205(4) 0.0523(12) Uani 1 1 d . . . . .
N3 N 0.1954(5) 0.5205(2) 0.6510(4) 0.0475(11) Uani 1 1 d . . . . .
C1 C 0.3633(5) 0.7187(3) 0.4236(4) 0.0409(12) Uani 1 1 d . . . . .
C2 C 0.4641(6) 0.6964(3) 0.3804(4) 0.0393(12) Uani 1 1 d . . . . .
C3 C 0.5010(5) 0.6303(3) 0.3970(4) 0.0405(12) Uani 1 1 d . . . . .
C4 C 0.4410(6) 0.5876(3) 0.4498(4) 0.0467(13) Uani 1 1 d . . . . .
H4 H 0.466959 0.542509 0.458899 0.056 Uiso 1 1 calc R U . . .
C5 C 0.3414(6) 0.6134(3) 0.4887(4) 0.0502(15) Uani 1 1 d . . . . .
C6 C 0.3007(6) 0.6783(3) 0.4781(4) 0.0477(14) Uani 1 1 d . . . . .
H6 H 0.232604 0.694543 0.506932 0.057 Uiso 1 1 calc R U . . .
C7 C 0.4784(6) 0.8922(3) 0.4107(5) 0.0544(15) Uani 1 1 d . . . . .
H7 H 0.524651 0.919623 0.369487 0.065 Uiso 1 1 calc R U . . .
C8 C 0.5870(9) 0.8671(4) 0.5011(6) 0.089(3) Uani 1 1 d . . . . .
H8A H 0.638937 0.904545 0.536944 0.134 Uiso 1 1 calc R U . . .
H8B H 0.647896 0.837217 0.478206 0.134 Uiso 1 1 calc R U . . .
H8C H 0.544354 0.843332 0.546458 0.134 Uiso 1 1 calc R U . . .
C9 C 0.3771(8) 0.9368(4) 0.4426(6) 0.082(2) Uani 1 1 d . . . . .
H9A H 0.425773 0.972819 0.484786 0.124 Uiso 1 1 calc R U . . .
H9B H 0.327155 0.911027 0.481040 0.124 Uiso 1 1 calc R U . . .
H9C H 0.313290 0.955335 0.382519 0.124 Uiso 1 1 calc R U . . .
C10 C 0.2612(6) 0.8520(3) 0.2326(5) 0.0545(15) Uani 1 1 d . . . . .
H10 H 0.196516 0.875721 0.263326 0.065 Uiso 1 1 calc R U . . .
C11 C 0.1884(7) 0.7931(4) 0.1730(6) 0.076(2) Uani 1 1 d . . . . .
H11A H 0.109379 0.808626 0.120560 0.114 Uiso 1 1 calc R U . . .
H11B H 0.158723 0.763053 0.218598 0.114 Uiso 1 1 calc R U . . .
H11C H 0.250338 0.769837 0.141573 0.114 Uiso 1 1 calc R U . . .
C12 C 0.3105(7) 0.9002(3) 0.1645(5) 0.0677(18) Uani 1 1 d . . . . .
H12A H 0.233519 0.914563 0.109396 0.102 Uiso 1 1 calc R U . . .
H12B H 0.377533 0.878221 0.136523 0.102 Uiso 1 1 calc R U . . .
H12C H 0.352193 0.938687 0.204054 0.102 Uiso 1 1 calc R U . . .
C13 C 0.8280(6) 0.6565(3) 0.3234(6) 0.0635(18) Uani 1 1 d . . . . .
H13 H 0.854997 0.608930 0.330709 0.076 Uiso 1 1 calc R U . . .
C14 C 0.8742(8) 0.6893(6) 0.4267(6) 0.113(4) Uani 1 1 d . . . . .
H14A H 0.969183 0.677897 0.458305 0.169 Uiso 1 1 calc R U . . .
H14B H 0.817840 0.673708 0.469307 0.169 Uiso 1 1 calc R U . . .
H14C H 0.865433 0.737316 0.418886 0.169 Uiso 1 1 calc R U . . .
C15 C 0.8956(7) 0.6887(4) 0.2500(6) 0.075(2) Uani 1 1 d . . . . .
H15A H 0.994184 0.687789 0.278298 0.113 Uiso 1 1 calc R U . . .
H15B H 0.864963 0.734589 0.238296 0.113 Uiso 1 1 calc R U . . .
H15C H 0.871249 0.664524 0.185966 0.113 Uiso 1 1 calc R U . . .
C16 C 0.5893(6) 0.6220(3) 0.1575(5) 0.0512(15) Uani 1 1 d . . . . .
H16 H 0.618521 0.650997 0.108446 0.061 Uiso 1 1 calc R U . . .
C17 C 0.4363(7) 0.6194(4) 0.1257(5) 0.0720(19) Uani 1 1 d . . . . .
H17A H 0.405430 0.599287 0.058667 0.108 Uiso 1 1 calc R U . . .
H17B H 0.399898 0.664321 0.123489 0.108 Uiso 1 1 calc R U . . .
H17C H 0.404229 0.592984 0.174293 0.108 Uiso 1 1 calc R U . . .
C18 C 0.6509(9) 0.5545(3) 0.1533(6) 0.080(2) Uani 1 1 d . . . . .
H18A H 0.620618 0.537204 0.084390 0.119 Uiso 1 1 calc R U . . .
H18B H 0.622151 0.524507 0.199423 0.119 Uiso 1 1 calc R U . . .
H18C H 0.749999 0.558108 0.173348 0.119 Uiso 1 1 calc R U . . .
C19 C 0.2834(6) 0.5622(3) 0.6270(4) 0.0419(12) Uani 1 1 d . . . . .
C20 C 0.3802(6) 0.5857(3) 0.7847(4) 0.0485(13) Uani 1 1 d . . . . .
C21 C 0.2117(6) 0.5159(3) 0.7470(4) 0.0481(14) Uani 1 1 d . . . . .

loop_
_atom_site_aniso_label
_atom_site_aniso_U_11
_atom_site_aniso_U_22
_atom_site_aniso_U_33
_atom_site_aniso_U_23
_atom_site_aniso_U_13
_atom_site_aniso_U_12
Ni1 0.0337(3) 0.0381(3) 0.0368(3) 0.0028(3) 0.0148(2) 0.0002(2)
Cl1 0.0573(9) 0.0562(9) 0.0668(10) 0.0184(7) 0.0327(7) 0.0004(7)
Cl2 0.0672(11) 0.1219(15) 0.0442(8) -0.0045(9) 0.0081(8) -0.0239(11)
Cl3 0.0734(11) 0.0686(10) 0.0714(11) 0.0223(8) 0.0352(9) -0.0108(8)
P1 0.0392(7) 0.0444(8) 0.0399(7) -0.0013(6) 0.0140(6) 0.0027(6)
P2 0.0364(7) 0.0421(7) 0.0453(8) 0.0044(6) 0.0165(6) 0.0048(6)
O1 0.049(2) 0.051(2) 0.053(2) -0.0013(18) 0.0275(18) 0.0025(18)
O2 0.052(2) 0.045(2) 0.056(2) 0.0136(18) 0.0250(19) 0.0080(18)
O3 0.085(3) 0.073(3) 0.036(2) -0.0067(18) 0.025(2) -0.042(2)
N1 0.045(3) 0.048(2) 0.039(2) 0.000(2) 0.016(2) -0.005(2)
N2 0.053(3) 0.063(3) 0.045(3) 0.015(2) 0.020(2) 0.000(2)
N3 0.061(3) 0.040(2) 0.049(3) 0.001(2) 0.028(2) -0.009(2)
C1 0.042(3) 0.049(3) 0.034(3) -0.003(2) 0.014(2) -0.008(2)
C2 0.041(3) 0.044(3) 0.035(3) 0.001(2) 0.014(2) -0.005(2)
C3 0.043(3) 0.046(3) 0.033(3) 0.003(2) 0.011(2) -0.007(2)
C4 0.055(3) 0.048(3) 0.036(3) 0.004(2) 0.010(3) -0.007(3)
C5 0.058(4) 0.063(4) 0.034(3) -0.004(3) 0.018(3) -0.027(3)
C6 0.050(3) 0.063(4) 0.035(3) -0.008(3) 0.019(2) -0.016(3)
C7 0.053(3) 0.050(3) 0.061(4) -0.004(3) 0.017(3) -0.001(3)
C8 0.077(5) 0.090(5) 0.083(5) -0.032(4) -0.010(4) 0.005(4)
C9 0.080(5) 0.076(5) 0.087(5) -0.033(4) 0.014(4) 0.011(4)
C10 0.042(3) 0.065(4) 0.056(4) -0.005(3) 0.011(3) 0.011(3)
C11 0.060(4) 0.090(5) 0.064(4) -0.004(4) -0.007(4) -0.005(4)
C12 0.072(4) 0.062(4) 0.064(4) 0.011(3) 0.008(3) 0.020(4)
C13 0.039(3) 0.070(4) 0.081(5) 0.016(4) 0.016(3) 0.008(3)
C14 0.062(5) 0.194(11) 0.070(5) 0.016(6) -0.004(4) -0.019(6)
C15 0.051(4) 0.083(5) 0.102(6) 0.008(4) 0.038(4) 0.006(4)
C16 0.057(4) 0.050(3) 0.051(3) -0.003(3) 0.021(3) 0.002(3)
C17 0.056(4) 0.094(5) 0.062(4) -0.014(4) 0.009(3) -0.009(4)
C18 0.091(6) 0.062(4) 0.089(6) -0.019(4) 0.031(5) 0.011(4)
C19 0.055(3) 0.040(3) 0.038(3) 0.001(2) 0.025(3) -0.005(3)
C20 0.047(3) 0.060(3) 0.040(3) 0.006(3) 0.015(2) 0.006(3)
C21 0.053(3) 0.042(3) 0.055(4) 0.010(3) 0.025(3) 0.002(3)

loop_
_atom_type_symbol
_atom_type_description
_atom_type_scat_dispersion_real
_atom_type_scat_dispersion_imag
_atom_type_scat_source
C C 0.0033 0.0016 'International Tables Vol C Tables 4.2.6.8 and 6.1.1.4'
H H 0.0000 0.0000 'International Tables Vol C Tables 4.2.6.8 and 6.1.1.4'
N N 0.0061 0.0033 'International Tables Vol C Tables 4.2.6.8 and 6.1.1.4'
O O 0.0106 0.0060 'International Tables Vol C Tables 4.2.6.8 and 6.1.1.4'
P P 0.1023 0.0942 'International Tables Vol C Tables 4.2.6.8 and 6.1.1.4'
Cl Cl 0.1484 0.1585 'International Tables Vol C Tables 4.2.6.8 and 6.1.1.4'
Ni Ni 0.3393 1.1124 'International Tables Vol C Tables 4.2.6.8 and 6.1.1.4'

loop_
_geom_angle_atom_site_label_1
_geom_angle_atom_site_label_2
_geom_angle_atom_site_label_3
_geom_angle
_geom_angle_site_symmetry_1
_geom_angle_site_symmetry_3
_geom_angle_publ_flag
C2 Ni1 P2 82.86(18) . . ?
C2 Ni1 P1 82.04(18) . . ?
P2 Ni1 P1 164.74(6) . . ?
C2 Ni1 Cl1 177.55(19) . . ?
P2 Ni1 Cl1 95.78(6) . . ?
P1 Ni1 Cl1 99.23(6) . . ?
O1 P1 C10 101.8(3) . . ?
O1 P1 C7 102.2(3) . . ?
C10 P1 C7 108.0(3) . . ?
O1 P1 Ni1 106.20(14) . . ?
C10 P1 Ni1 118.6(2) . . ?
C7 P1 Ni1 117.5(2) . . ?
O2 P2 C13 101.7(3) . . ?
O2 P2 C16 101.9(3) . . ?
C13 P2 C16 107.9(3) . . ?
O2 P2 Ni1 105.85(14) . . ?
C13 P2 Ni1 121.6(2) . . ?
C16 P2 Ni1 115.1(2) . . ?
C1 O1 P1 112.1(3) . . ?
C3 O2 P2 111.9(3) . . ?
C19 O3 C5 120.7(4) . . ?
C19 N1 C20 111.9(5) . . ?
C20 N2 C21 111.3(5) . . ?
C21 N3 C19 112.8(5) . . ?
O1 C1 C6 119.7(5) . . ?
O1 C1 C2 117.2(4) . . ?
C6 C1 C2 123.0(5) . . ?
C3 C2 C1 116.0(5) . . ?
C3 C2 Ni1 121.5(4) . . ?
C1 C2 Ni1 122.4(4) . . ?
C4 C3 O2 118.8(5) . . ?
C4 C3 C2 123.4(5) . . ?
O2 C3 C2 117.7(4) . . ?
C3 C4 C5 116.7(5) . . ?
C3 C4 H4 121.6 . . ?
C5 C4 H4 121.6 . . ?
C6 C5 C4 123.8(5) . . ?
C6 C5 O3 118.7(5) . . ?
C4 C5 O3 116.8(5) . . ?
C5 C6 C1 116.9(5) . . ?
C5 C6 H6 121.5 . . ?
C1 C6 H6 121.5 . . ?
C8 C7 C9 111.6(6) . . ?
C8 C7 P1 108.7(5) . . ?
C9 C7 P1 114.5(5) . . ?
C8 C7 H7 107.3 . . ?
C9 C7 H7 107.3 . . ?
P1 C7 H7 107.3 . . ?
C7 C8 H8A 109.5 . . ?
C7 C8 H8B 109.5 . . ?
H8A C8 H8B 109.5 . . ?
C7 C8 H8C 109.5 . . ?
H8A C8 H8C 109.5 . . ?
H8B C8 H8C 109.5 . . ?
C7 C9 H9A 109.5 . . ?
C7 C9 H9B 109.5 . . ?
H9A C9 H9B 109.5 . . ?
C7 C9 H9C 109.5 . . ?
H9A C9 H9C 109.5 . . ?
H9B C9 H9C 109.5 . . ?
C11 C10 C12 111.4(6) . . ?
C11 C10 P1 108.7(5) . . ?
C12 C10 P1 110.8(4) . . ?
C11 C10 H10 108.6 . . ?
C12 C10 H10 108.6 . . ?
P1 C10 H10 108.6 . . ?
C10 C11 H11A 109.5 . . ?
C10 C11 H11B 109.5 . . ?
H11A C11 H11B 109.5 . . ?
C10 C11 H11C 109.5 . . ?
H11A C11 H11C 109.5 . . ?
H11B C11 H11C 109.5 . . ?
C10 C12 H12A 109.5 . . ?
C10 C12 H12B 109.5 . . ?
H12A C12 H12B 109.5 . . ?
C10 C12 H12C 109.5 . . ?
H12A C12 H12C 109.5 . . ?
H12B C12 H12C 109.5 . . ?
C15 C13 C14 110.6(6) . . ?
C15 C13 P2 112.5(5) . . ?
C14 C13 P2 108.1(5) . . ?
C15 C13 H13 108.5 . . ?
C14 C13 H13 108.5 . . ?
P2 C13 H13 108.5 . . ?
C13 C14 H14A 109.5 . . ?
C13 C14 H14B 109.5 . . ?
H14A C14 H14B 109.5 . . ?
C13 C14 H14C 109.5 . . ?
H14A C14 H14C 109.5 . . ?
H14B C14 H14C 109.5 . . ?
C13 C15 H15A 109.5 . . ?
C13 C15 H15B 109.5 . . ?
H15A C15 H15B 109.5 . . ?
C13 C15 H15C 109.5 . . ?
H15A C15 H15C 109.5 . . ?
H15B C15 H15C 109.5 . . ?
C17 C16 C18 111.7(6) . . ?
C17 C16 P2 108.7(4) . . ?
C18 C16 P2 113.8(5) . . ?
C17 C16 H16 107.5 . . ?
C18 C16 H16 107.5 . . ?
P2 C16 H16 107.5 . . ?
C16 C17 H17A 109.5 . . ?
C16 C17 H17B 109.5 . . ?
H17A C17 H17B 109.5 . . ?
C16 C17 H17C 109.5 . . ?
H17A C17 H17C 109.5 . . ?
H17B C17 H17C 109.5 . . ?
C16 C18 H18A 109.5 . . ?
C16 C18 H18B 109.5 . . ?
H18A C18 H18B 109.5 . . ?
C16 C18 H18C 109.5 . . ?
H18A C18 H18C 109.5 . . ?
H18B C18 H18C 109.5 . . ?
N1 C19 O3 120.4(5) . . ?
N1 C19 N3 126.7(5) . . ?
O3 C19 N3 112.8(5) . . ?
N1 C20 N2 128.6(6) . . ?
N1 C20 Cl2 115.4(4) . . ?
N2 C20 Cl2 116.0(4) . . ?
N3 C21 N2 128.4(5) . . ?
N3 C21 Cl3 116.1(5) . . ?
N2 C21 Cl3 115.5(4) . . ?

loop_
_geom_bond_atom_site_label_1
_geom_bond_atom_site_label_2
_geom_bond_distance
_geom_bond_site_symmetry_2
_geom_bond_publ_flag
Ni1 C2 1.877(5) . ?
Ni1 P2 2.1480(15) . ?
Ni1 P1 2.1532(16) . ?
Ni1 Cl1 2.1834(15) . ?
Cl2 C20 1.720(6) . ?
Cl3 C21 1.725(6) . ?
P1 O1 1.649(4) . ?
P1 C10 1.821(6) . ?
P1 C7 1.823(6) . ?
P2 O2 1.646(4) . ?
P2 C13 1.818(6) . ?
P2 C16 1.825(6) . ?
O1 C1 1.377(7) . ?
O2 C3 1.391(6) . ?
O3 C19 1.328(6) . ?
O3 C5 1.409(6) . ?
N1 C19 1.315(7) . ?
N1 C20 1.318(7) . ?
N2 C20 1.319(7) . ?
N2 C21 1.325(8) . ?
N3 C21 1.289(7) . ?
N3 C19 1.340(7) . ?
C1 C6 1.379(7) . ?
C1 C2 1.399(7) . ?
C2 C3 1.392(8) . ?
C3 C4 1.377(7) . ?
C4 C5 1.377(8) . ?
C4 H4 0.9500 . ?
C5 C6 1.373(9) . ?
C6 H6 0.9500 . ?
C7 C8 1.516(10) . ?
C7 C9 1.528(9) . ?
C7 H7 1.0000 . ?
C8 H8A 0.9800 . ?
C8 H8B 0.9800 . ?
C8 H8C 0.9800 . ?
C9 H9A 0.9800 . ?
C9 H9B 0.9800 . ?
C9 H9C 0.9800 . ?
C10 C11 1.523(9) . ?
C10 C12 1.530(9) . ?
C10 H10 1.0000 . ?
C11 H11A 0.9800 . ?
C11 H11B 0.9800 . ?
C11 H11C 0.9800 . ?
C12 H12A 0.9800 . ?
C12 H12B 0.9800 . ?
C12 H12C 0.9800 . ?
C13 C15 1.517(10) . ?
C13 C14 1.524(12) . ?
C13 H13 1.0000 . ?
C14 H14A 0.9800 . ?
C14 H14B 0.9800 . ?
C14 H14C 0.9800 . ?
C15 H15A 0.9800 . ?
C15 H15B 0.9800 . ?
C15 H15C 0.9800 . ?
C16 C17 1.511(9) . ?
C16 C18 1.513(9) . ?
C16 H16 1.0000 . ?
C17 H17A 0.9800 . ?
C17 H17B 0.9800 . ?
C17 H17C 0.9800 . ?
C18 H18A 0.9800 . ?
C18 H18B 0.9800 . ?
C18 H18C 0.9800 . ?

loop_
_geom_torsion_atom_site_label_1
_geom_torsion_atom_site_label_2
_geom_torsion_atom_site_label_3
_geom_torsion_atom_site_label_4
_geom_torsion
_geom_torsion_site_symmetry_1
_geom_torsion_site_symmetry_2
_geom_torsion_site_symmetry_3
_geom_torsion_site_symmetry_4
_geom_torsion_publ_flag
C10 P1 O1 C1 124.3(4) . . . . ?
C7 P1 O1 C1 -124.2(4) . . . . ?
Ni1 P1 O1 C1 -0.4(4) . . . . ?
C13 P2 O2 C3 132.6(4) . . . . ?
C16 P2 O2 C3 -116.0(4) . . . . ?
Ni1 P2 O2 C3 4.7(4) . . . . ?
P1 O1 C1 C6 -175.7(4) . . . . ?
P1 O1 C1 C2 2.0(6) . . . . ?
O1 C1 C2 C3 -179.0(5) . . . . ?
C6 C1 C2 C3 -1.3(8) . . . . ?
O1 C1 C2 Ni1 -3.1(7) . . . . ?
C6 C1 C2 Ni1 174.6(4) . . . . ?
P2 Ni1 C2 C3 0.1(4) . . . . ?
P1 Ni1 C2 C3 177.8(5) . . . . ?
P2 Ni1 C2 C1 -175.6(5) . . . . ?
P1 Ni1 C2 C1 2.1(4) . . . . ?
P2 O2 C3 C4 172.0(4) . . . . ?
P2 O2 C3 C2 -5.2(6) . . . . ?
C1 C2 C3 C4 2.1(8) . . . . ?
Ni1 C2 C3 C4 -173.9(4) . . . . ?
C1 C2 C3 O2 179.1(4) . . . . ?
Ni1 C2 C3 O2 3.1(7) . . . . ?
O2 C3 C4 C5 -178.3(5) . . . . ?
C2 C3 C4 C5 -1.3(8) . . . . ?
C3 C4 C5 C6 -0.3(8) . . . . ?
C3 C4 C5 O3 169.9(5) . . . . ?
C19 O3 C5 C6 -82.8(7) . . . . ?
C19 O3 C5 C4 106.5(6) . . . . ?
C4 C5 C6 C1 1.0(8) . . . . ?
O3 C5 C6 C1 -169.1(5) . . . . ?
O1 C1 C6 C5 177.5(5) . . . . ?
C2 C1 C6 C5 -0.1(8) . . . . ?
O1 P1 C7 C8 67.4(5) . . . . ?
C10 P1 C7 C8 174.3(5) . . . . ?
Ni1 P1 C7 C8 -48.3(6) . . . . ?
O1 P1 C7 C9 -58.0(5) . . . . ?
C10 P1 C7 C9 48.9(6) . . . . ?
Ni1 P1 C7 C9 -173.8(4) . . . . ?
O1 P1 C10 C11 -67.7(5) . . . . ?
C7 P1 C10 C11 -174.8(5) . . . . ?
Ni1 P1 C10 C11 48.3(5) . . . . ?
O1 P1 C10 C12 169.7(4) . . . . ?
C7 P1 C10 C12 62.5(5) . . . . ?
Ni1 P1 C10 C12 -74.3(5) . . . . ?
O2 P2 C13 C15 164.3(5) . . . . ?
C16 P2 C13 C15 57.6(6) . . . . ?
Ni1 P2 C13 C15 -78.6(6) . . . . ?
O2 P2 C13 C14 -73.3(6) . . . . ?
C16 P2 C13 C14 -180.0(6) . . . . ?
Ni1 P2 C13 C14 43.8(7) . . . . ?
O2 P2 C16 C17 67.9(5) . . . . ?
C13 P2 C16 C17 174.5(5) . . . . ?
Ni1 P2 C16 C17 -46.1(5) . . . . ?
O2 P2 C16 C18 -57.2(5) . . . . ?
C13 P2 C16 C18 49.4(6) . . . . ?
Ni1 P2 C16 C18 -171.2(4) . . . . ?
C20 N1 C19 O3 176.7(5) . . . . ?
C20 N1 C19 N3 -4.4(8) . . . . ?
C5 O3 C19 N1 -5.6(8) . . . . ?
C5 O3 C19 N3 175.4(5) . . . . ?
C21 N3 C19 N1 2.4(8) . . . . ?
C21 N3 C19 O3 -178.7(5) . . . . ?
C19 N1 C20 N2 3.7(8) . . . . ?
C19 N1 C20 Cl2 -177.4(4) . . . . ?
C21 N2 C20 N1 -1.0(9) . . . . ?
C21 N2 C20 Cl2 -179.9(4) . . . . ?
C19 N3 C21 N2 1.0(9) . . . . ?
C19 N3 C21 Cl3 -178.5(4) . . . . ?
C20 N2 C21 N3 -1.6(9) . . . . ?
C20 N2 C21 Cl3 177.9(4) . . . . ?
